data_4512696
loop_
_publ_author_name
'Berryman, Orion B.'
'Johnson, 2nd, Charles A'
'Vonnegut, Chris L.'
'Fajardo, Kevin A.'
'Zakharov, Lev N.'
'Johnson, Darren W.'
'Haley, Michael M.'

_publ_section_title
;
 Solid-State Examination of Conformationally Diverse Sulfonamide Receptors
 Based on Bis(2-anilinoethynyl)pyridine, -Bipyridine, and -Thiophene.
;
_journal_issue 3
_journal_name_full 'Crystal growth &amp; design'
_journal_page_first 1502
_journal_page_last 1511
_journal_paper_doi 10.1021/cg5018856
_journal_volume 15
_journal_year 2015
_chemical_formula_sum 'C98 H114 N6 O19 S6'
_chemical_formula_weight 1872.31
_chemical_name_systematic
; 
 ? 
;
_space_group_IT_number 2
_symmetry_cell_setting triclinic
_symmetry_space_group_name_Hall '-P 1'
_symmetry_space_group_name_H-M 'P -1'
_atom_sites_solution_hydrogens geom
_atom_sites_solution_primary direct
_atom_sites_solution_secondary difmap
_audit_creation_method SHELXLTL
_cell_angle_alpha 83.367(5)
_cell_angle_beta 89.980(5)
_cell_angle_gamma 84.521(5)
_cell_formula_units_Z 2
_cell_length_a 14.727(4)
_cell_length_b 15.082(4)
_cell_length_c 21.992(6)
_cell_measurement_reflns_used 1953
_cell_measurement_temperature 173(2)
_cell_measurement_theta_max 40.09
_cell_measurement_theta_min 5.05
_cell_volume 4830(2)
_computing_cell_refinement 'Bruker SMART'
_computing_data_collection 'Bruker SMART'
_computing_data_reduction 'Bruker SAINT'
_computing_molecular_graphics 'Bruker SHELXTL'
_computing_publication_material 'Bruker SHELXTL'
_computing_structure_refinement 'Bruker SHELXTL'
_computing_structure_solution 'Bruker SHELXTL'
_diffrn_ambient_temperature 173(2)
_diffrn_measured_fraction_theta_full 0.933
_diffrn_measured_fraction_theta_max 0.933
_diffrn_measurement_device_type 'Bruker Apex'
_diffrn_measurement_method 'phi and omega scans'
_diffrn_radiation_monochromator graphite
_diffrn_radiation_source 'fine-focus sealed tube'
_diffrn_radiation_type MoK\a
_diffrn_radiation_wavelength 0.71073
_diffrn_reflns_av_R_equivalents 0.0902
_diffrn_reflns_av_sigmaI/netI 0.1929
_diffrn_reflns_limit_h_max 18
_diffrn_reflns_limit_h_min -19
_diffrn_reflns_limit_k_max 19
_diffrn_reflns_limit_k_min -19
_diffrn_reflns_limit_l_max 29
_diffrn_reflns_limit_l_min -28
_diffrn_reflns_number 41922
_diffrn_reflns_theta_full 28.00
_diffrn_reflns_theta_max 28.00
_diffrn_reflns_theta_min 0.93
_exptl_absorpt_coefficient_mu 0.212
_exptl_absorpt_correction_T_max 0.9979
_exptl_absorpt_correction_T_min 0.8976
_exptl_absorpt_correction_type multi-scan
_exptl_absorpt_process_details SADABS
_exptl_crystal_colour pale
_exptl_crystal_density_diffrn 1.288
_exptl_crystal_density_method 'not measured'
_exptl_crystal_description plate
_exptl_crystal_F_000 1984
_exptl_crystal_size_max 0.52
_exptl_crystal_size_mid 0.11
_exptl_crystal_size_min 0.01
_refine_diff_density_max 0.715
_refine_diff_density_min -0.504
_refine_diff_density_rms 0.066
_refine_ls_extinction_method none
_refine_ls_goodness_of_fit_ref 1.002
_refine_ls_hydrogen_treatment mixed
_refine_ls_matrix_type full
_refine_ls_number_parameters 1234
_refine_ls_number_reflns 21758
_refine_ls_number_restraints 6
_refine_ls_restrained_S_all 1.001
_refine_ls_R_factor_all 0.2375
_refine_ls_R_factor_gt 0.0931
_refine_ls_shift/su_max 0.008
_refine_ls_shift/su_mean 0.000
_refine_ls_structure_factor_coef Fsqd
_refine_ls_weighting_details 'calc w=1/[\s^2^(Fo^2^)+(0.0703P)^2^+0.8473P] where P=(Fo^2^+2Fc^2^)/3'
_refine_ls_weighting_scheme calc
_refine_ls_wR_factor_gt 0.1682
_refine_ls_wR_factor_ref 0.2351
_reflns_number_gt 8429
_reflns_number_total 21758
_reflns_threshold_expression >2sigma(I)
_cod_data_source_file cg5018856_si_002.cif
_cod_data_source_block ob156
_cod_depositor_comments
;
The following automatic conversions were performed:

'_symmetry_cell_setting' value 'Triclinic' changed to 'triclinic'
according to
/usr/data/users/saulius/crontab/automatic-downloads/rss-feeds/ACS/lib/dictionaries/cif_core.dic
dictionary named 'cif_core.dic' version 2.4.2 from 2011-04-26.

Automatic conversion script
Id: cif_fix_values 3008 2015-01-20 13:52:24Z robertas 

 Adding full bibliography for 4512691--4512698.cif.

 Adding full bibliography for 4512691--4512698.cif.
;
_cod_original_cell_volume 4829(2)
_cod_original_sg_symbol_H-M P-1
_cod_database_code 4512696

loop_
_symmetry_equiv_pos_as_xyz
'x, y, z'
'-x, -y, -z'

loop_
_atom_site_label
_atom_site_type_symbol
_atom_site_fract_x
_atom_site_fract_y
_atom_site_fract_z
_atom_site_U_iso_or_equiv
_atom_site_adp_type
_atom_site_occupancy
_atom_site_symmetry_multiplicity
_atom_site_calc_flag
_atom_site_refinement_flags
_atom_site_disorder_assembly
_atom_site_disorder_group
S1 S 0.52690(11) 1.00314(11) 0.32857(6) 0.0506(4) Uani 1 1 d . . .
S2 S -0.17687(10) 0.70925(10) 0.56486(7) 0.0484(4) Uani 1 1 d . . .
S3 S 0.68247(11) 0.81570(10) 0.93219(7) 0.0485(4) Uani 1 1 d . . .
S4 S 0.00664(10) 0.48853(11) 1.18110(6) 0.0437(4) Uani 1 1 d . . .
S5 S 0.83025(10) 0.89493(10) 0.39801(7) 0.0413(4) Uani 1 1 d . . .
S6 S 0.69900(9) 0.57918(10) 0.10087(6) 0.0349(3) Uani 1 1 d . . .
O1 O 0.5568(3) 0.9131(3) 0.31732(18) 0.0762(15) Uani 1 1 d . . .
O2 O 0.4333(3) 1.0364(3) 0.32379(17) 0.0741(14) Uani 1 1 d . . .
O3 O -0.2172(3) 0.7111(3) 0.50503(18) 0.0572(11) Uani 1 1 d . . .
O4 O -0.2267(3) 0.6796(3) 0.61797(19) 0.0649(13) Uani 1 1 d . . .
O5 O 0.7144(3) 0.8519(3) 0.87409(19) 0.0674(13) Uani 1 1 d . D .
O6 O 0.7304(3) 0.8246(3) 0.98704(19) 0.0667(13) Uani 1 1 d . D .
O7 O 0.0947(3) 0.4396(3) 1.18477(17) 0.0664(13) Uani 1 1 d . B .
O8 O -0.0055(3) 0.5773(3) 1.19828(17) 0.0639(13) Uani 1 1 d . B .
O9 O 0.8654(3) 0.9142(3) 0.33805(17) 0.0589(12) Uani 1 1 d . . .
O10 O 0.8977(2) 0.8690(2) 0.44651(16) 0.0469(10) Uani 1 1 d . . .
O11 O 0.7639(2) 0.9655(3) 0.41478(17) 0.0538(11) Uani 1 1 d . . .
O12 O 0.7750(3) 0.8111(3) 0.39386(19) 0.0721(14) Uani 1 1 d . . .
H12A H 0.7771 0.7793 0.4279 0.108 Uiso 1 1 calc R . .
O13 O 0.7900(2) 0.6041(2) 0.10771(15) 0.0429(10) Uani 1 1 d . . .
O14 O 0.6491(2) 0.5890(3) 0.16234(15) 0.0508(11) Uani 1 1 d . . .
H14A H 0.6576 0.6387 0.1739 0.076 Uiso 1 1 calc R . .
O15 O 0.6975(2) 0.4839(2) 0.09480(15) 0.0429(10) Uani 1 1 d . . .
O16 O 0.6452(2) 0.6360(2) 0.05392(16) 0.0493(10) Uani 1 1 d . . .
O17 O 0.0851(7) 0.7423(6) 0.2659(3) 0.216(4) Uani 1 1 d . . .
O18 O 0.3201(7) 0.8198(7) 0.2222(6) 0.275(6) Uani 1 1 d . . .
O19 O 0.6708(4) 0.7393(4) 0.2019(2) 0.0876(16) Uani 1 1 d . . .
N1 N 0.5632(3) 1.0100(3) 0.39820(18) 0.0360(11) Uani 1 1 d D . .
N2 N -0.1549(3) 0.8127(3) 0.5689(2) 0.0403(11) Uani 1 1 d D . .
N3 N -0.0313(3) 0.4976(3) 1.11082(18) 0.0358(11) Uani 1 1 d D B .
N4 N 0.6801(3) 0.7077(3) 0.93073(19) 0.0365(11) Uani 1 1 d D C .
N5 N 0.3292(3) 0.5598(3) 1.01605(18) 0.0310(10) Uani 1 1 d D C .
N6 N 0.1924(3) 0.9601(3) 0.48622(18) 0.0306(10) Uani 1 1 d D . .
C1 C 0.1198(3) 0.9110(3) 0.4821(2) 0.0318(12) Uani 1 1 d . . .
C2 C 0.1083(4) 0.8726(4) 0.4301(2) 0.0414(14) Uani 1 1 d . . .
H2 H 0.0589 0.8372 0.4268 0.050 Uiso 1 1 calc R . .
C3 C 0.1675(4) 0.8842(4) 0.3820(2) 0.0448(15) Uani 1 1 d . . .
H3 H 0.1578 0.8585 0.3454 0.054 Uiso 1 1 calc R . .
C4 C 0.2412(3) 0.9333(3) 0.3871(2) 0.0363(13) Uani 1 1 d . . .
H4 H 0.2829 0.9405 0.3543 0.044 Uiso 1 1 calc R . .
C5 C 0.2535(3) 0.9716(3) 0.4399(2) 0.0312(12) Uani 1 1 d . . .
C6 C 0.3265(4) 1.0227(3) 0.4496(2) 0.0347(13) Uani 1 1 d . . .
C7 C 0.3908(4) 1.0646(4) 0.4517(2) 0.0358(13) Uani 1 1 d . . .
C8 C 0.4684(3) 1.1144(3) 0.4556(2) 0.0304(12) Uani 1 1 d . . .
C9 C 0.4619(3) 1.1857(3) 0.4906(2) 0.0363(13) Uani 1 1 d . . .
H9 H 0.4054 1.2016 0.5092 0.044 Uiso 1 1 calc R . .
C10 C 0.5350(4) 1.2345(3) 0.4994(2) 0.0367(13) Uani 1 1 d . . .
C11 C 0.6148(4) 1.2104(3) 0.4689(2) 0.0398(14) Uani 1 1 d . . .
H11 H 0.6661 1.2433 0.4728 0.048 Uiso 1 1 calc R . .
C12 C 0.6222(3) 1.1404(3) 0.4332(2) 0.0372(13) Uani 1 1 d . . .
H12 H 0.6778 1.1266 0.4128 0.045 Uiso 1 1 calc R . .
C13 C 0.5502(3) 1.0907(3) 0.4269(2) 0.0314(12) Uani 1 1 d . . .
C14 C 0.5306(4) 1.3082(4) 0.5416(3) 0.0480(15) Uani 1 1 d . . .
C15 C 0.5785(6) 1.3872(4) 0.5145(3) 0.105(3) Uani 1 1 d . . .
H15A H 0.5543 1.4077 0.4733 0.158 Uiso 1 1 calc R . .
H15B H 0.6440 1.3693 0.5124 0.158 Uiso 1 1 calc R . .
H15C H 0.5682 1.4359 0.5403 0.158 Uiso 1 1 calc R . .
C16 C 0.5807(6) 1.2695(5) 0.5999(3) 0.099(3) Uani 1 1 d . . .
H16A H 0.5787 1.3150 0.6284 0.148 Uiso 1 1 calc R . .
H16B H 0.6443 1.2511 0.5906 0.148 Uiso 1 1 calc R . .
H16C H 0.5516 1.2174 0.6185 0.148 Uiso 1 1 calc R . .
C17 C 0.4346(5) 1.3390(7) 0.5562(5) 0.185(6) Uani 1 1 d . . .
H17A H 0.4009 1.3607 0.5181 0.278 Uiso 1 1 calc R . .
H17B H 0.4344 1.3876 0.5822 0.278 Uiso 1 1 calc R . .
H17C H 0.4056 1.2889 0.5779 0.278 Uiso 1 1 calc R . .
C18 C 0.5878(4) 1.0764(4) 0.2792(2) 0.0389(14) Uani 1 1 d . . .
C19 C 0.5462(4) 1.1565(4) 0.2524(3) 0.0552(17) Uani 1 1 d . . .
H19 H 0.4842 1.1741 0.2607 0.066 Uiso 1 1 calc R . .
C20 C 0.5952(5) 1.2110(4) 0.2133(3) 0.069(2) Uani 1 1 d . . .
H20 H 0.5658 1.2661 0.1943 0.083 Uiso 1 1 calc R . .
C21 C 0.6845(5) 1.1887(5) 0.2008(3) 0.0651(19) Uani 1 1 d . . .
C22 C 0.7250(5) 1.1097(5) 0.2293(3) 0.073(2) Uani 1 1 d . . .
H22 H 0.7876 1.0932 0.2218 0.088 Uiso 1 1 calc R . .
C23 C 0.6780(4) 1.0535(4) 0.2683(3) 0.0585(18) Uani 1 1 d . . .
H23 H 0.7079 0.9989 0.2877 0.070 Uiso 1 1 calc R . .
C24 C 0.7356(6) 1.2489(5) 0.1554(3) 0.113(3) Uani 1 1 d . . .
H24A H 0.7492 1.2189 0.1188 0.170 Uiso 1 1 calc R . .
H24B H 0.7928 1.2611 0.1742 0.170 Uiso 1 1 calc R . .
H24C H 0.6979 1.3055 0.1440 0.170 Uiso 1 1 calc R . .
C25 C 0.0612(3) 0.9029(3) 0.5338(2) 0.0352(13) Uani 1 1 d . . .
C26 C 0.0100(4) 0.8961(3) 0.5757(2) 0.0368(13) Uani 1 1 d . . .
C27 C -0.0507(3) 0.8890(3) 0.6269(2) 0.0350(13) Uani 1 1 d . . .
C28 C -0.1299(4) 0.8446(3) 0.6240(2) 0.0376(13) Uani 1 1 d . . .
C29 C -0.1862(4) 0.8388(4) 0.6753(3) 0.0479(15) Uani 1 1 d . . .
H29 H -0.2416 0.8116 0.6737 0.058 Uiso 1 1 calc R . .
C30 C -0.1618(4) 0.8721(4) 0.7282(3) 0.0471(15) Uani 1 1 d . . .
H30 H -0.2003 0.8655 0.7627 0.057 Uiso 1 1 calc R . .
C31 C -0.0826(4) 0.9153(4) 0.7328(2) 0.0428(14) Uani 1 1 d . . .
C32 C -0.0288(4) 0.9247(3) 0.6805(2) 0.0399(14) Uani 1 1 d . . .
H32 H 0.0241 0.9561 0.6813 0.048 Uiso 1 1 calc R . .
C33 C -0.0577(4) 0.9478(4) 0.7929(3) 0.0563(17) Uani 1 1 d . . .
C34 C -0.0332(7) 0.8644(5) 0.8388(3) 0.140(4) Uani 1 1 d . . .
H34A H -0.0811 0.8236 0.8383 0.210 Uiso 1 1 calc R . .
H34B H -0.0278 0.8823 0.8800 0.210 Uiso 1 1 calc R . .
H34C H 0.0250 0.8338 0.8274 0.210 Uiso 1 1 calc R . .
C35 C -0.1374(4) 1.0035(4) 0.8167(3) 0.075(2) Uani 1 1 d . . .
H35A H -0.1580 1.0530 0.7854 0.112 Uiso 1 1 calc R . .
H35B H -0.1187 1.0279 0.8537 0.112 Uiso 1 1 calc R . .
H35C H -0.1874 0.9660 0.8266 0.112 Uiso 1 1 calc R . .
C36 C 0.0216(5) 1.0058(6) 0.7855(3) 0.098(3) Uani 1 1 d . . .
H36A H 0.0751 0.9709 0.7710 0.147 Uiso 1 1 calc R . .
H36B H 0.0359 1.0254 0.8251 0.147 Uiso 1 1 calc R . .
H36C H 0.0048 1.0583 0.7558 0.147 Uiso 1 1 calc R . .
C37 C -0.0717(4) 0.6435(4) 0.5656(3) 0.0442(15) Uani 1 1 d . . .
C38 C -0.0157(5) 0.6498(4) 0.5157(3) 0.0651(19) Uani 1 1 d . . .
H38 H -0.0344 0.6892 0.4802 0.078 Uiso 1 1 calc R . .
C39 C 0.0672(5) 0.5995(5) 0.5170(3) 0.072(2) Uani 1 1 d . . .
H39 H 0.1053 0.6052 0.4821 0.086 Uiso 1 1 calc R . .
C40 C 0.0967(5) 0.5411(5) 0.5675(4) 0.069(2) Uani 1 1 d . . .
C41 C 0.0398(5) 0.5343(5) 0.6171(3) 0.070(2) Uani 1 1 d . . .
H41 H 0.0585 0.4941 0.6523 0.084 Uiso 1 1 calc R . .
C42 C -0.0439(5) 0.5844(4) 0.6171(3) 0.0588(18) Uani 1 1 d . . .
H42 H -0.0821 0.5787 0.6519 0.071 Uiso 1 1 calc R . .
C43 C 0.1888(5) 0.4852(5) 0.5692(4) 0.102(3) Uani 1 1 d . . .
H43A H 0.2079 0.4773 0.5273 0.153 Uiso 1 1 calc R . .
H43B H 0.1834 0.4263 0.5922 0.153 Uiso 1 1 calc R . .
H43C H 0.2342 0.5159 0.5891 0.153 Uiso 1 1 calc R . .
C44 C 0.4046(3) 0.6022(3) 1.0249(2) 0.0346(13) Uani 1 1 d . . .
C45 C 0.4179(4) 0.6327(4) 1.0805(2) 0.0430(14) Uani 1 1 d . C .
H45 H 0.4698 0.6632 1.0874 0.052 Uiso 1 1 calc R . .
C46 C 0.3545(4) 0.6182(4) 1.1262(2) 0.0442(15) Uani 1 1 d . . .
H46 H 0.3632 0.6390 1.1647 0.053 Uiso 1 1 calc R C .
C47 C 0.2795(4) 0.5745(3) 1.1166(2) 0.0369(13) Uani 1 1 d . C .
H47 H 0.2360 0.5658 1.1481 0.044 Uiso 1 1 calc R . .
C48 C 0.2671(3) 0.5429(3) 1.0610(2) 0.0323(12) Uani 1 1 d . . .
C49 C 0.1936(4) 0.4945(3) 1.0486(2) 0.0342(13) Uani 1 1 d . C .
C50 C 0.1311(4) 0.4508(3) 1.0467(2) 0.0346(13) Uani 1 1 d . . .
C51 C 0.0539(3) 0.3988(3) 1.0444(2) 0.0312(12) Uani 1 1 d . B .
C52 C -0.0252(3) 0.4212(3) 1.0774(2) 0.0315(12) Uani 1 1 d . . .
C53 C -0.0988(4) 0.3717(4) 1.0738(2) 0.0397(14) Uani 1 1 d . B .
H53 H -0.1521 0.3850 1.0967 0.048 Uiso 1 1 calc R . .
C54 C -0.0958(4) 0.3031(4) 1.0373(2) 0.0396(14) Uani 1 1 d . . .
H54 H -0.1473 0.2701 1.0357 0.048 Uiso 1 1 calc R B .
C55 C -0.0195(4) 0.2807(3) 1.0026(2) 0.0389(14) Uani 1 1 d . A .
C56 C 0.0558(4) 0.3286(4) 1.0079(2) 0.0382(14) Uani 1 1 d . . .
H56 H 0.1098 0.3133 0.9861 0.046 Uiso 1 1 calc R B .
C57 C -0.0205(4) 0.2084(4) 0.9588(3) 0.0463(15) Uani 1 1 d . . .
C58 C -0.1077(16) 0.1460(17) 0.9777(12) 0.102(11) Uani 0.363(13) 1 d P A 1
H58A H -0.1657 0.1830 0.9694 0.154 Uiso 0.363(13) 1 calc PR A 1
H58B H -0.1033 0.1234 1.0213 0.154 Uiso 0.363(13) 1 calc PR A 1
H58C H -0.1047 0.0954 0.9534 0.154 Uiso 0.363(13) 1 calc PR A 1
C59 C 0.0625(13) 0.1383(11) 0.9733(8) 0.054(7) Uani 0.363(13) 1 d P A 1
H59A H 0.0562 0.0866 0.9509 0.081 Uiso 0.363(13) 1 calc PR A 1
H59B H 0.0653 0.1186 1.0173 0.081 Uiso 0.363(13) 1 calc PR A 1
H59C H 0.1186 0.1652 0.9607 0.081 Uiso 0.363(13) 1 calc PR A 1
C60 C -0.034(2) 0.2446(15) 0.8990(9) 0.084(10) Uani 0.363(13) 1 d P A 1
H60A H -0.0443 0.1970 0.8738 0.125 Uiso 0.363(13) 1 calc PR A 1
H60B H 0.0206 0.2732 0.8845 0.125 Uiso 0.363(13) 1 calc PR A 1
H60C H -0.0867 0.2894 0.8960 0.125 Uiso 0.363(13) 1 calc PR A 1
C58A C -0.1032(9) 0.2381(9) 0.9129(6) 0.065(4) Uani 0.637(13) 1 d P A 2
H58D H -0.0968 0.2984 0.8924 0.097 Uiso 0.637(13) 1 calc PR A 2
H58E H -0.1605 0.2385 0.9356 0.097 Uiso 0.637(13) 1 calc PR A 2
H58F H -0.1036 0.1959 0.8823 0.097 Uiso 0.637(13) 1 calc PR A 2
C59A C 0.0665(7) 0.2084(8) 0.9172(5) 0.068(4) Uani 0.637(13) 1 d P A 2
H59D H 0.0618 0.1664 0.8868 0.101 Uiso 0.637(13) 1 calc PR A 2
H59E H 0.1212 0.1900 0.9426 0.101 Uiso 0.637(13) 1 calc PR A 2
H59F H 0.0706 0.2689 0.8962 0.101 Uiso 0.637(13) 1 calc PR A 2
C60A C -0.0302(11) 0.1221(6) 0.9917(5) 0.071(5) Uani 0.637(13) 1 d P A 2
H60D H -0.0385 0.0789 0.9625 0.106 Uiso 0.637(13) 1 calc PR A 2
H60E H -0.0833 0.1262 1.0183 0.106 Uiso 0.637(13) 1 calc PR A 2
H60F H 0.0248 0.1021 1.0166 0.106 Uiso 0.637(13) 1 calc PR A 2
C61 C -0.0678(4) 0.4248(4) 1.2267(2) 0.0369(13) Uani 1 1 d . B 2
C62 C -0.1529(4) 0.4639(4) 1.2377(2) 0.0398(14) Uani 1 1 d . B 2
H62 H -0.1719 0.5228 1.2192 0.048 Uiso 1 1 calc R B 2
C63 C -0.2112(4) 0.4174(4) 1.2758(3) 0.0550(17) Uani 1 1 d . B 2
H63 H -0.2703 0.4445 1.2838 0.066 Uiso 1 1 calc R B 2
C64 C -0.1836(5) 0.3312(5) 1.3026(3) 0.0634(19) Uani 1 1 d . B 2
C65 C -0.0993(5) 0.2931(4) 1.2888(3) 0.0613(19) Uani 1 1 d . B 2
H65 H -0.0811 0.2332 1.3056 0.074 Uiso 1 1 calc R B 2
C66 C -0.0401(4) 0.3383(4) 1.2516(3) 0.0539(17) Uani 1 1 d . B 2
H66 H 0.0185 0.3108 1.2432 0.065 Uiso 1 1 calc R B 2
C67 C -0.2460(5) 0.2814(5) 1.3470(3) 0.104(3) Uani 1 1 d . B 2
H67A H -0.2731 0.2356 1.3266 0.156 Uiso 1 1 calc R B 2
H67B H -0.2946 0.3239 1.3600 0.156 Uiso 1 1 calc R B 2
H67C H -0.2105 0.2526 1.3828 0.156 Uiso 1 1 calc R B 2
C68 C 0.4643(4) 0.6127(3) 0.9737(2) 0.0360(13) Uani 1 1 d . C 2
C69 C 0.5141(3) 0.6202(3) 0.9309(2) 0.0352(13) Uani 1 1 d . C 2
C70 C 0.5713(3) 0.6275(3) 0.8791(2) 0.0322(12) Uani 1 1 d . C 2
C71 C 0.5456(3) 0.5914(3) 0.8266(2) 0.0346(13) Uani 1 1 d . C 2
H71 H 0.4927 0.5598 0.8278 0.042 Uiso 1 1 calc R C 2
C72 C 0.5952(3) 0.6001(3) 0.7724(2) 0.0352(13) Uani 1 1 d . C 2
C73 C 0.6741(4) 0.6436(4) 0.7740(2) 0.0416(14) Uani 1 1 d . C 2
H73 H 0.7102 0.6500 0.7382 0.050 Uiso 1 1 calc R C 2
C74 C 0.7018(4) 0.6778(3) 0.8255(2) 0.0400(14) Uani 1 1 d . C 2
H74 H 0.7571 0.7055 0.8249 0.048 Uiso 1 1 calc R C 2
C75 C 0.6506(3) 0.6723(3) 0.8780(2) 0.0334(13) Uani 1 1 d . C 2
C76 C 0.5650(4) 0.5657(4) 0.7133(2) 0.0458(15) Uani 1 1 d . C 2
C77 C 0.4809(4) 0.5157(5) 0.7222(3) 0.078(2) Uani 1 1 d . C 2
H77A H 0.4937 0.4637 0.7531 0.117 Uiso 1 1 calc R C 2
H77B H 0.4640 0.4955 0.6834 0.117 Uiso 1 1 calc R C 2
H77C H 0.4305 0.5556 0.7360 0.117 Uiso 1 1 calc R C 2
C78 C 0.5458(5) 0.6457(4) 0.6636(3) 0.068(2) Uani 1 1 d . C 2
H78A H 0.5287 0.6241 0.6253 0.101 Uiso 1 1 calc R C 2
H78B H 0.6007 0.6775 0.6573 0.101 Uiso 1 1 calc R C 2
H78C H 0.4957 0.6867 0.6766 0.101 Uiso 1 1 calc R C 2
C79 C 0.6423(4) 0.5026(4) 0.6911(3) 0.0602(18) Uani 1 1 d . C 2
H79A H 0.6519 0.4483 0.7204 0.090 Uiso 1 1 calc R C 2
H79B H 0.6984 0.5328 0.6879 0.090 Uiso 1 1 calc R C 2
H79C H 0.6261 0.4863 0.6509 0.090 Uiso 1 1 calc R C 2
C80 C 0.5696(4) 0.8606(4) 0.9400(3) 0.0445(15) Uani 1 1 d . D 2
C81 C 0.5212(5) 0.9065(4) 0.8904(3) 0.0655(19) Uani 1 1 d . D 2
H81 H 0.5494 0.9153 0.8516 0.079 Uiso 1 1 calc R D 2
C82 C 0.4334(6) 0.9387(5) 0.8973(4) 0.078(2) Uani 1 1 d . D 2
H82 H 0.4006 0.9692 0.8627 0.094 Uiso 1 1 calc R D 2
C83 C 0.3896(5) 0.9292(5) 0.9527(4) 0.070(2) Uani 1 1 d . D 2
C84 C 0.4380(5) 0.8837(5) 1.0017(4) 0.083(2) Uani 1 1 d . D 2
H84 H 0.4094 0.8750 1.0404 0.099 Uiso 1 1 calc R D 2
C85 C 0.5268(5) 0.8506(5) 0.9958(3) 0.074(2) Uani 1 1 d . D 2
H85 H 0.5595 0.8204 1.0306 0.089 Uiso 1 1 calc R D 2
C86 C 0.2905(5) 0.9660(5) 0.9588(4) 0.112(3) Uani 1 1 d . D 2
H86A H 0.2652 0.9368 0.9963 0.167 Uiso 1 1 calc R D 2
H86B H 0.2553 0.9541 0.9233 0.167 Uiso 1 1 calc R D 2
H86C H 0.2873 1.0309 0.9607 0.167 Uiso 1 1 calc R D 2
C87 C 0.1579(5) 0.6560(6) 0.2781(4) 0.101(3) Uani 1 1 d . E 2
H87A H 0.1369 0.6039 0.2604 0.122 Uiso 1 1 calc R E 2
H87B H 0.2181 0.6684 0.2609 0.122 Uiso 1 1 calc R E 2
C88 C 0.1619(7) 0.6405(6) 0.3440(5) 0.119(3) Uani 1 1 d . E 2
H88A H 0.1567 0.5763 0.3573 0.143 Uiso 1 1 calc R E 2
H88B H 0.2217 0.6554 0.3585 0.143 Uiso 1 1 calc R E 2
C89 C 0.0944(5) 0.6906(4) 0.3695(3) 0.0619(19) Uani 1 1 d . E 2
H89A H 0.1168 0.7458 0.3819 0.074 Uiso 1 1 calc R E 2
H89B H 0.0699 0.6562 0.4059 0.074 Uiso 1 1 calc R E 2
C90 C 0.0270(5) 0.7118(6) 0.3229(4) 0.102(3) Uani 1 1 d . E 2
H90A H -0.0184 0.7608 0.3327 0.123 Uiso 1 1 calc R E 2
H90B H -0.0049 0.6588 0.3163 0.123 Uiso 1 1 calc R E 2
C91 C 0.3745(4) 0.7428(4) 0.2357(3) 0.0401(14) Uani 1 1 d . F 2
H91A H 0.3609 0.6988 0.2077 0.048 Uiso 1 1 calc R F 2
H91B H 0.3638 0.7167 0.2782 0.048 Uiso 1 1 calc R F 2
C92 C 0.4650(6) 0.7620(6) 0.2293(3) 0.096(3) Uani 1 1 d . F 2
H92A H 0.5023 0.7121 0.2130 0.115 Uiso 1 1 calc R F 2
H92B H 0.4910 0.7714 0.2693 0.115 Uiso 1 1 calc R F 2
C93 C 0.4633(6) 0.8462(6) 0.1852(4) 0.107(3) Uani 1 1 d . F 2
H93A H 0.5104 0.8842 0.1966 0.129 Uiso 1 1 calc R F 2
H93B H 0.4749 0.8315 0.1430 0.129 Uiso 1 1 calc R F 2
C94 C 0.3707(6) 0.8932(7) 0.1896(6) 0.167(5) Uani 1 1 d . F 2
H94A H 0.3440 0.9144 0.1486 0.201 Uiso 1 1 calc R F 2
H94B H 0.3714 0.9446 0.2138 0.201 Uiso 1 1 calc R F 2
C95 C 0.7124(7) 0.8055(6) 0.1602(5) 0.139(4) Uani 1 1 d . G 2
H95A H 0.6669 0.8554 0.1445 0.167 Uiso 1 1 calc R G 2
H95B H 0.7408 0.7780 0.1252 0.167 Uiso 1 1 calc R G 2
C96 C 0.7802(12) 0.8360(13) 0.1978(8) 0.264(13) Uani 1 1 d . G 2
H96A H 0.7540 0.8872 0.2187 0.317 Uiso 1 1 calc R G 2
H96B H 0.8324 0.8550 0.1728 0.317 Uiso 1 1 calc R G 2
C97 C 0.8105(11) 0.7556(13) 0.2444(9) 0.257(14) Uani 1 1 d . G 2
H97A H 0.8487 0.7083 0.2259 0.308 Uiso 1 1 calc R G 2
H97B H 0.8425 0.7729 0.2802 0.308 Uiso 1 1 calc R G 2
C98 C 0.7160(7) 0.7290(7) 0.2598(4) 0.139(5) Uani 1 1 d . G 2
H98A H 0.7187 0.6662 0.2792 0.167 Uiso 1 1 calc R G 2
H98B H 0.6849 0.7688 0.2878 0.167 Uiso 1 1 calc R G 2
H1N H 0.6265(17) 0.982(3) 0.404(2) 0.049(17) Uiso 1 1 d D H 2
H2N H -0.134(3) 0.839(3) 0.5293(14) 0.066(19) Uiso 1 1 d D I 2
H3N H -0.093(2) 0.531(3) 1.110(2) 0.07(2) Uiso 1 1 d D J 2
H4N H 0.665(3) 0.678(3) 0.9715(13) 0.062(18) Uiso 1 1 d D K 2
H5N H 0.323(4) 0.537(3) 0.9757(14) 0.069(19) Uiso 1 1 d D L 2
H6N H 0.204(4) 0.989(4) 0.5242(18) 0.10(2) Uiso 1 1 d D M 2

loop_
_atom_site_aniso_label
_atom_site_aniso_U_11
_atom_site_aniso_U_22
_atom_site_aniso_U_33
_atom_site_aniso_U_23
_atom_site_aniso_U_13
_atom_site_aniso_U_12
S1 0.0582(11) 0.0694(12) 0.0316(9) -0.0169(8) 0.0116(7) -0.0310(9)
S2 0.0484(10) 0.0478(10) 0.0522(10) -0.0045(8) 0.0067(8) -0.0222(8)
S3 0.0523(10) 0.0453(10) 0.0510(10) -0.0061(8) 0.0044(8) -0.0199(8)
S4 0.0396(9) 0.0634(11) 0.0313(8) -0.0102(7) 0.0053(7) -0.0162(8)
S5 0.0366(8) 0.0527(10) 0.0378(9) -0.0151(7) 0.0054(7) -0.0089(7)
S6 0.0358(8) 0.0456(9) 0.0247(7) -0.0049(6) 0.0020(6) -0.0103(7)
O1 0.133(4) 0.057(3) 0.051(3) -0.030(2) 0.028(3) -0.047(3)
O2 0.041(3) 0.148(5) 0.038(3) -0.017(3) 0.003(2) -0.030(3)
O3 0.054(3) 0.061(3) 0.061(3) -0.010(2) -0.007(2) -0.022(2)
O4 0.070(3) 0.063(3) 0.066(3) 0.001(2) 0.032(2) -0.036(2)
O5 0.088(3) 0.054(3) 0.063(3) 0.004(2) 0.027(3) -0.033(2)
O6 0.059(3) 0.070(3) 0.078(3) -0.023(2) -0.013(2) -0.023(2)
O7 0.032(2) 0.125(4) 0.040(3) -0.006(2) 0.0001(19) -0.002(2)
O8 0.091(3) 0.064(3) 0.049(3) -0.026(2) 0.016(2) -0.046(3)
O9 0.065(3) 0.076(3) 0.034(2) -0.008(2) 0.015(2) -0.002(2)
O10 0.035(2) 0.064(3) 0.042(2) -0.0038(19) 0.0001(18) -0.0131(19)
O11 0.036(2) 0.075(3) 0.053(3) -0.029(2) 0.0022(19) 0.006(2)
O12 0.081(3) 0.076(3) 0.066(3) -0.017(2) -0.016(2) -0.034(3)
O13 0.035(2) 0.051(3) 0.043(2) -0.0033(18) -0.0014(17) -0.0115(18)
O14 0.060(3) 0.062(3) 0.033(2) -0.0142(19) 0.0194(19) -0.010(2)
O15 0.059(3) 0.044(2) 0.029(2) -0.0117(17) 0.0062(18) -0.0152(19)
O16 0.046(2) 0.064(3) 0.035(2) 0.0106(19) -0.0118(18) -0.007(2)
O17 0.296(11) 0.236(10) 0.088(6) 0.001(6) 0.028(6) 0.102(9)
O18 0.216(11) 0.168(10) 0.426(18) 0.030(10) 0.104(11) -0.013(8)
O19 0.101(4) 0.085(4) 0.083(4) -0.041(3) -0.007(3) -0.002(3)
N1 0.035(3) 0.044(3) 0.033(3) -0.014(2) 0.006(2) -0.011(2)
N2 0.044(3) 0.039(3) 0.039(3) 0.002(2) 0.009(2) -0.015(2)
N3 0.039(3) 0.042(3) 0.027(3) -0.005(2) 0.006(2) -0.008(2)
N4 0.045(3) 0.038(3) 0.027(3) 0.000(2) 0.006(2) -0.014(2)
N5 0.029(2) 0.041(3) 0.025(2) -0.006(2) 0.0058(19) -0.006(2)
N6 0.031(2) 0.035(3) 0.027(3) -0.004(2) 0.004(2) -0.009(2)
C1 0.031(3) 0.034(3) 0.031(3) -0.005(2) 0.004(2) -0.010(2)
C2 0.034(3) 0.051(4) 0.044(4) -0.016(3) 0.004(3) -0.015(3)
C3 0.038(3) 0.061(4) 0.041(4) -0.023(3) 0.010(3) -0.016(3)
C4 0.034(3) 0.048(4) 0.028(3) -0.006(3) 0.011(2) -0.009(3)
C5 0.031(3) 0.033(3) 0.031(3) -0.006(2) 0.008(2) -0.004(2)
C6 0.034(3) 0.038(3) 0.034(3) -0.007(3) 0.001(2) -0.007(3)
C7 0.039(3) 0.042(3) 0.027(3) -0.007(3) 0.003(2) -0.007(3)
C8 0.033(3) 0.036(3) 0.023(3) 0.002(2) 0.003(2) -0.013(2)
C9 0.033(3) 0.042(3) 0.034(3) -0.005(3) 0.004(2) -0.005(3)
C10 0.040(3) 0.036(3) 0.034(3) -0.002(3) -0.001(3) -0.007(3)
C11 0.038(3) 0.039(4) 0.045(4) -0.004(3) 0.000(3) -0.016(3)
C12 0.036(3) 0.045(4) 0.032(3) -0.003(3) 0.003(2) -0.013(3)
C13 0.035(3) 0.035(3) 0.026(3) -0.003(2) 0.005(2) -0.013(3)
C14 0.056(4) 0.041(4) 0.051(4) -0.018(3) 0.000(3) -0.009(3)
C15 0.200(10) 0.045(5) 0.076(6) -0.010(4) 0.009(6) -0.041(5)
C16 0.198(10) 0.062(5) 0.039(4) -0.019(4) -0.008(5) -0.015(5)
C17 0.065(6) 0.219(12) 0.319(15) -0.240(12) 0.022(7) -0.005(7)
C18 0.044(4) 0.043(4) 0.029(3) -0.001(3) 0.005(3) -0.006(3)
C19 0.049(4) 0.059(5) 0.056(4) -0.010(4) 0.003(3) 0.005(3)
C20 0.084(6) 0.051(5) 0.064(5) 0.010(4) -0.009(4) 0.015(4)
C21 0.072(5) 0.070(5) 0.050(4) 0.017(4) 0.003(4) -0.021(4)
C22 0.054(4) 0.095(6) 0.060(5) 0.028(4) 0.017(4) 0.002(4)
C23 0.050(4) 0.058(4) 0.059(4) 0.021(3) 0.013(3) 0.007(3)
C24 0.148(8) 0.113(7) 0.078(6) 0.032(5) 0.010(6) -0.061(6)
C25 0.029(3) 0.044(4) 0.033(3) -0.005(3) 0.003(3) -0.006(3)
C26 0.033(3) 0.040(4) 0.039(3) -0.007(3) 0.002(3) -0.006(3)
C27 0.031(3) 0.034(3) 0.037(3) 0.003(3) 0.005(3) -0.002(3)
C28 0.045(4) 0.029(3) 0.038(3) -0.002(3) 0.011(3) -0.005(3)
C29 0.043(4) 0.041(4) 0.059(4) 0.001(3) 0.019(3) -0.009(3)
C30 0.056(4) 0.044(4) 0.040(4) -0.001(3) 0.018(3) -0.004(3)
C31 0.046(4) 0.042(4) 0.038(4) 0.001(3) 0.010(3) 0.004(3)
C32 0.037(3) 0.044(4) 0.040(3) -0.008(3) 0.008(3) -0.004(3)
C33 0.071(5) 0.065(5) 0.034(4) -0.012(3) 0.013(3) -0.001(4)
C34 0.255(12) 0.105(7) 0.046(5) -0.020(5) -0.054(6) 0.062(7)
C35 0.084(5) 0.066(5) 0.083(5) -0.032(4) 0.037(4) -0.023(4)
C36 0.062(5) 0.181(9) 0.066(5) -0.066(5) 0.013(4) -0.032(5)
C37 0.055(4) 0.037(4) 0.044(4) -0.008(3) 0.005(3) -0.018(3)
C38 0.070(5) 0.060(5) 0.060(5) 0.002(4) 0.008(4) 0.005(4)
C39 0.070(5) 0.070(5) 0.075(6) -0.013(4) 0.017(4) -0.002(4)
C40 0.079(6) 0.054(5) 0.077(6) -0.029(4) -0.018(5) 0.004(4)
C41 0.084(6) 0.059(5) 0.062(5) -0.004(4) -0.019(4) 0.011(4)
C42 0.085(5) 0.050(4) 0.043(4) 0.000(3) 0.000(4) -0.023(4)
C43 0.098(7) 0.092(7) 0.114(7) -0.045(5) -0.026(5) 0.034(5)
C44 0.032(3) 0.037(3) 0.035(3) 0.004(3) 0.003(2) -0.010(3)
C45 0.047(4) 0.053(4) 0.032(3) -0.010(3) 0.000(3) -0.013(3)
C46 0.051(4) 0.055(4) 0.028(3) -0.009(3) 0.003(3) -0.005(3)
C47 0.040(3) 0.046(4) 0.026(3) -0.007(3) 0.006(2) -0.009(3)
C48 0.032(3) 0.036(3) 0.030(3) -0.002(2) 0.009(2) -0.006(2)
C49 0.035(3) 0.041(3) 0.028(3) -0.002(2) 0.006(2) -0.012(3)
C50 0.044(4) 0.039(3) 0.020(3) -0.002(2) 0.005(2) 0.000(3)
C51 0.033(3) 0.035(3) 0.026(3) 0.002(2) 0.003(2) -0.009(2)
C52 0.035(3) 0.037(3) 0.021(3) 0.003(2) 0.001(2) -0.002(3)
C53 0.035(3) 0.048(4) 0.036(3) 0.002(3) 0.009(3) -0.012(3)
C54 0.040(3) 0.044(4) 0.036(3) -0.002(3) 0.003(3) -0.012(3)
C55 0.049(4) 0.036(3) 0.031(3) 0.003(3) -0.006(3) -0.008(3)
C56 0.036(3) 0.049(4) 0.030(3) -0.005(3) 0.005(2) -0.007(3)
C57 0.057(4) 0.047(4) 0.038(4) -0.012(3) -0.006(3) -0.012(3)
C58 0.071(17) 0.12(2) 0.14(2) -0.073(19) 0.012(16) -0.063(17)
C59 0.068(14) 0.048(12) 0.049(12) -0.028(10) -0.010(10) 0.010(10)
C60 0.15(3) 0.056(14) 0.038(13) -0.014(10) -0.005(16) 0.012(19)
C58A 0.073(9) 0.067(8) 0.055(8) -0.006(7) -0.011(7) -0.012(8)
C59A 0.067(8) 0.082(9) 0.063(9) -0.036(7) 0.016(6) -0.019(7)
C60A 0.137(16) 0.028(6) 0.048(7) -0.001(5) -0.014(8) -0.015(7)
C61 0.037(3) 0.048(4) 0.027(3) -0.006(3) 0.007(2) -0.009(3)
C62 0.040(3) 0.046(4) 0.031(3) 0.003(3) 0.003(3) -0.003(3)
C63 0.039(4) 0.082(5) 0.042(4) 0.004(3) 0.009(3) -0.014(3)
C64 0.086(6) 0.062(5) 0.042(4) 0.016(4) 0.001(4) -0.027(4)
C65 0.090(6) 0.030(4) 0.059(5) 0.014(3) -0.011(4) -0.001(4)
C66 0.059(4) 0.047(4) 0.053(4) -0.006(3) -0.003(3) 0.006(3)
C67 0.126(7) 0.114(7) 0.074(6) 0.035(5) 0.014(5) -0.076(6)
C68 0.034(3) 0.041(3) 0.033(3) -0.002(3) 0.000(3) -0.010(3)
C69 0.031(3) 0.039(3) 0.036(3) -0.005(3) 0.004(3) -0.007(3)
C70 0.030(3) 0.040(3) 0.025(3) 0.004(2) 0.006(2) -0.005(3)
C71 0.029(3) 0.037(3) 0.037(3) 0.002(3) 0.000(2) -0.003(2)
C72 0.037(3) 0.040(3) 0.027(3) 0.002(2) 0.004(2) -0.003(3)
C73 0.041(3) 0.052(4) 0.032(3) -0.001(3) 0.011(3) -0.008(3)
C74 0.039(3) 0.043(4) 0.037(3) 0.004(3) 0.010(3) -0.012(3)
C75 0.037(3) 0.032(3) 0.028(3) 0.005(2) -0.003(2) -0.002(3)
C76 0.048(4) 0.056(4) 0.032(3) -0.001(3) 0.012(3) -0.005(3)
C77 0.074(5) 0.121(6) 0.052(4) -0.036(4) 0.016(4) -0.051(5)
C78 0.082(5) 0.081(5) 0.039(4) -0.002(4) 0.001(3) -0.004(4)
C79 0.070(5) 0.055(4) 0.060(4) -0.017(3) 0.018(4) -0.012(4)
C80 0.055(4) 0.037(4) 0.043(4) -0.005(3) 0.002(3) -0.013(3)
C81 0.077(5) 0.062(5) 0.057(5) -0.008(4) 0.002(4) -0.005(4)
C82 0.087(6) 0.069(5) 0.076(6) -0.007(4) -0.019(5) 0.006(5)
C83 0.057(5) 0.046(5) 0.111(7) -0.028(5) 0.000(5) 0.002(4)
C84 0.076(6) 0.083(6) 0.083(6) 0.000(5) 0.026(5) 0.010(5)
C85 0.075(6) 0.089(6) 0.052(5) 0.000(4) 0.007(4) 0.011(4)
C86 0.075(6) 0.088(7) 0.173(9) -0.040(6) 0.002(6) 0.015(5)
C87 0.078(6) 0.146(9) 0.081(7) -0.044(6) -0.019(5) 0.023(6)
C88 0.149(9) 0.084(7) 0.128(9) -0.039(6) 0.027(7) 0.001(6)
C89 0.097(6) 0.041(4) 0.048(4) -0.005(3) 0.022(4) -0.006(4)
C90 0.053(5) 0.142(8) 0.125(8) -0.076(7) -0.004(5) -0.001(5)
C91 0.038(3) 0.044(4) 0.044(4) -0.021(3) 0.005(3) -0.013(3)
C92 0.117(8) 0.110(7) 0.065(6) -0.011(5) -0.006(5) -0.030(6)
C93 0.100(7) 0.132(8) 0.084(6) 0.024(6) 0.001(5) -0.021(6)
C94 0.082(7) 0.141(10) 0.252(14) 0.066(9) 0.067(8) 0.021(7)
C95 0.147(10) 0.074(7) 0.198(12) -0.019(7) 0.045(9) -0.014(7)
C96 0.178(18) 0.37(3) 0.32(3) -0.27(2) 0.091(16) -0.159(19)
C97 0.106(10) 0.39(3) 0.30(2) -0.26(2) -0.106(13) 0.088(15)
C98 0.159(11) 0.165(10) 0.094(8) -0.084(7) -0.069(7) 0.060(8)

loop_
_atom_type_symbol
_atom_type_description
_atom_type_scat_dispersion_real
_atom_type_scat_dispersion_imag
_atom_type_scat_source
C C 0.0033 0.0016 'International Tables Vol C Tables 4.2.6.8 and 6.1.1.4'
H H 0.0000 0.0000 'International Tables Vol C Tables 4.2.6.8 and 6.1.1.4'
N N 0.0061 0.0033 'International Tables Vol C Tables 4.2.6.8 and 6.1.1.4'
O O 0.0106 0.0060 'International Tables Vol C Tables 4.2.6.8 and 6.1.1.4'
S S 0.1246 0.1234 'International Tables Vol C Tables 4.2.6.8 and 6.1.1.4'

loop_
_geom_angle_atom_site_label_1
_geom_angle_atom_site_label_2
_geom_angle_atom_site_label_3
_geom_angle
O2 S1 O1 121.3(3)
O2 S1 N1 108.7(2)
O1 S1 N1 104.5(3)
O2 S1 C18 107.3(3)
O1 S1 C18 107.7(3)
N1 S1 C18 106.5(2)
O4 S2 O3 119.6(3)
O4 S2 N2 108.7(2)
O3 S2 N2 104.5(2)
O4 S2 C37 108.7(3)
O3 S2 C37 107.4(3)
N2 S2 C37 107.3(2)
O6 S3 O5 120.7(3)
O6 S3 N4 105.4(2)
O5 S3 N4 107.5(2)
O6 S3 C80 107.6(3)
O5 S3 C80 108.1(3)
N4 S3 C80 106.8(2)
O7 S4 O8 120.4(3)
O7 S4 N3 109.1(2)
O8 S4 N3 105.1(2)
O7 S4 C61 107.8(3)
O8 S4 C61 106.7(2)
N3 S4 C61 107.0(2)
O9 S5 O10 115.9(2)
O9 S5 O11 112.9(2)
O10 S5 O11 110.6(2)
O9 S5 O12 104.5(2)
O10 S5 O12 106.6(2)
O11 S5 O12 105.5(2)
O13 S6 O16 114.0(2)
O13 S6 O15 112.5(2)
O16 S6 O15 112.6(2)
O13 S6 O14 107.5(2)
O16 S6 O14 106.6(2)
O15 S6 O14 102.8(2)
S5 O12 H12A 109.5
S6 O14 H14A 109.5
C90 O17 C87 92.9(6)
C91 O18 C94 112.1(9)
C98 O19 C95 109.7(8)
C13 N1 S1 122.8(4)
C13 N1 H1N 111(3)
S1 N1 H1N 110(3)
C28 N2 S2 123.2(4)
C28 N2 H2N 121(3)
S2 N2 H2N 110(3)
C52 N3 S4 120.5(4)
C52 N3 H3N 114(3)
S4 N3 H3N 107(3)
C75 N4 S3 121.5(4)
C75 N4 H4N 118(3)
S3 N4 H4N 111(3)
C44 N5 C48 122.7(4)
C44 N5 H5N 117(3)
C48 N5 H5N 120(3)
C5 N6 C1 122.2(4)
C5 N6 H6N 117(4)
C1 N6 H6N 121(4)
C2 C1 N6 118.5(5)
C2 C1 C25 124.4(5)
N6 C1 C25 117.1(4)
C1 C2 C3 120.8(5)
C1 C2 H2 119.6
C3 C2 H2 119.6
C2 C3 C4 120.0(5)
C2 C3 H3 120.0
C4 C3 H3 120.0
C5 C4 C3 119.4(5)
C5 C4 H4 120.3
C3 C4 H4 120.3
N6 C5 C4 119.0(5)
N6 C5 C6 117.2(4)
C4 C5 C6 123.7(5)
C7 C6 C5 173.2(5)
C6 C7 C8 178.8(6)
C9 C8 C13 120.1(4)
C9 C8 C7 118.5(5)
C13 C8 C7 121.4(5)
C10 C9 C8 122.3(5)
C10 C9 H9 118.9
C8 C9 H9 118.9
C9 C10 C11 116.1(5)
C9 C10 C14 122.6(5)
C11 C10 C14 121.2(5)
C12 C11 C10 122.3(5)
C12 C11 H11 118.8
C10 C11 H11 118.8
C13 C12 C11 120.7(5)
C13 C12 H12 119.6
C11 C12 H12 119.6
C12 C13 C8 118.4(5)
C12 C13 N1 120.0(5)
C8 C13 N1 121.1(4)
C17 C14 C16 109.3(7)
C17 C14 C15 109.5(7)
C16 C14 C15 107.3(6)
C17 C14 C10 111.8(5)
C16 C14 C10 107.1(5)
C15 C14 C10 111.6(5)
C14 C15 H15A 109.5
C14 C15 H15B 109.5
H15A C15 H15B 109.5
C14 C15 H15C 109.5
H15A C15 H15C 109.5
H15B C15 H15C 109.5
C14 C16 H16A 109.5
C14 C16 H16B 109.5
H16A C16 H16B 109.5
C14 C16 H16C 109.5
H16A C16 H16C 109.5
H16B C16 H16C 109.5
C14 C17 H17A 109.5
C14 C17 H17B 109.5
H17A C17 H17B 109.5
C14 C17 H17C 109.5
H17A C17 H17C 109.5
H17B C17 H17C 109.5
C23 C18 C19 119.6(5)
C23 C18 S1 119.6(5)
C19 C18 S1 120.8(5)
C20 C19 C18 119.2(6)
C20 C19 H19 120.4
C18 C19 H19 120.4
C21 C20 C19 122.1(6)
C21 C20 H20 118.9
C19 C20 H20 118.9
C20 C21 C22 117.6(6)
C20 C21 C24 120.7(7)
C22 C21 C24 121.6(7)
C21 C22 C23 121.8(6)
C21 C22 H22 119.1
C23 C22 H22 119.1
C18 C23 C22 119.6(6)
C18 C23 H23 120.2
C22 C23 H23 120.2
C21 C24 H24A 109.5
C21 C24 H24B 109.5
H24A C24 H24B 109.5
C21 C24 H24C 109.5
H24A C24 H24C 109.5
H24B C24 H24C 109.5
C26 C25 C1 177.8(6)
C25 C26 C27 178.8(6)
C32 C27 C28 120.1(5)
C32 C27 C26 119.3(5)
C28 C27 C26 120.5(5)
C29 C28 C27 118.2(5)
C29 C28 N2 121.3(5)
C27 C28 N2 120.2(5)
C30 C29 C28 120.6(5)
C30 C29 H29 119.7
C28 C29 H29 119.7
C29 C30 C31 122.5(5)
C29 C30 H30 118.7
C31 C30 H30 118.7
C32 C31 C30 116.7(5)
C32 C31 C33 123.1(5)
C30 C31 C33 120.1(5)
C31 C32 C27 121.7(5)
C31 C32 H32 119.1
C27 C32 H32 119.1
C35 C33 C31 110.6(5)
C35 C33 C36 107.5(5)
C31 C33 C36 111.6(5)
C35 C33 C34 109.3(6)
C31 C33 C34 107.2(5)
C36 C33 C34 110.7(7)
C33 C34 H34A 109.5
C33 C34 H34B 109.5
H34A C34 H34B 109.5
C33 C34 H34C 109.5
H34A C34 H34C 109.5
H34B C34 H34C 109.5
C33 C35 H35A 109.5
C33 C35 H35B 109.5
H35A C35 H35B 109.5
C33 C35 H35C 109.5
H35A C35 H35C 109.5
H35B C35 H35C 109.5
C33 C36 H36A 109.5
C33 C36 H36B 109.5
H36A C36 H36B 109.5
C33 C36 H36C 109.5
H36A C36 H36C 109.5
H36B C36 H36C 109.5
C38 C37 C42 119.1(6)
C38 C37 S2 120.6(5)
C42 C37 S2 120.2(5)
C37 C38 C39 120.4(6)
C37 C38 H38 119.8
C39 C38 H38 119.8
C38 C39 C40 121.7(7)
C38 C39 H39 119.2
C40 C39 H39 119.2
C41 C40 C39 117.7(7)
C41 C40 C43 120.4(7)
C39 C40 C43 121.9(8)
C40 C41 C42 121.8(7)
C40 C41 H41 119.1
C42 C41 H41 119.1
C41 C42 C37 119.3(6)
C41 C42 H42 120.3
C37 C42 H42 120.3
C40 C43 H43A 109.5
C40 C43 H43B 109.5
H43A C43 H43B 109.5
C40 C43 H43C 109.5
H43A C43 H43C 109.5
H43B C43 H43C 109.5
N5 C44 C45 119.2(5)
N5 C44 C68 115.9(4)
C45 C44 C68 124.9(5)
C44 C45 C46 118.9(5)
C44 C45 H45 120.5
C46 C45 H45 120.5
C47 C46 C45 120.9(5)
C47 C46 H46 119.5
C45 C46 H46 119.5
C46 C47 C48 119.8(5)
C46 C47 H47 120.1
C48 C47 H47 120.1
N5 C48 C47 118.3(5)
N5 C48 C49 118.7(4)
C47 C48 C49 123.0(5)
C50 C49 C48 171.0(5)
C49 C50 C51 179.0(6)
C56 C51 C52 119.7(5)
C56 C51 C50 120.6(5)
C52 C51 C50 119.7(5)
C53 C52 C51 118.9(5)
C53 C52 N3 120.6(5)
C51 C52 N3 120.4(4)
C54 C53 C52 120.6(5)
C54 C53 H53 119.7
C52 C53 H53 119.7
C53 C54 C55 122.2(5)
C53 C54 H54 118.9
C55 C54 H54 118.9
C56 C55 C54 117.1(5)
C56 C55 C57 121.8(5)
C54 C55 C57 121.0(5)
C55 C56 C51 121.5(5)
C55 C56 H56 119.2
C51 C56 H56 119.2
C60 C57 C60A 134.3(11)
C60 C57 C55 112.3(10)
C60A C57 C55 111.2(6)
C60 C57 C59 117.2(13)
C60A C57 C59 58.4(9)
C55 C57 C59 109.2(7)
C60 C57 C59A 63.5(13)
C60A C57 C59A 112.5(8)
C55 C57 C59A 110.5(5)
C59 C57 C59A 58.9(8)
C60 C57 C58A 42.2(12)
C60A C57 C58A 110.8(8)
C55 C57 C58A 106.9(6)
C59 C57 C58A 143.7(8)
C59A C57 C58A 104.7(8)
C60 C57 C58 107.3(15)
C60A C57 C58 44.0(10)
C55 C57 C58 108.7(9)
C59 C57 C58 101.2(13)
C59A C57 C58 140.2(9)
C58A C57 C58 70.0(11)
C57 C58 H58A 109.5
C57 C58 H58B 109.5
C57 C58 H58C 109.5
C57 C59 H59A 109.5
C57 C59 H59B 109.5
C57 C59 H59C 109.5
C57 C60 H60A 109.5
C57 C60 H60B 109.5
C57 C60 H60C 109.5
C57 C58A H58D 109.5
C57 C58A H58E 109.5
H58D C58A H58E 109.5
C57 C58A H58F 109.5
H58D C58A H58F 109.5
H58E C58A H58F 109.5
C57 C59A H59D 109.5
C57 C59A H59E 109.5
H59D C59A H59E 109.5
C57 C59A H59F 109.5
H59D C59A H59F 109.5
H59E C59A H59F 109.5
C57 C60A H60D 109.5
C57 C60A H60E 109.5
H60D C60A H60E 109.5
C57 C60A H60F 109.5
H60D C60A H60F 109.5
H60E C60A H60F 109.5
C62 C61 C66 120.9(5)
C62 C61 S4 118.3(4)
C66 C61 S4 120.7(5)
C61 C62 C63 119.8(6)
C61 C62 H62 120.1
C63 C62 H62 120.1
C62 C63 C64 120.1(6)
C62 C63 H63 119.9
C64 C63 H63 119.9
C65 C64 C63 118.5(6)
C65 C64 C67 121.3(7)
C63 C64 C67 120.2(7)
C64 C65 C66 122.4(6)
C64 C65 H65 118.8
C66 C65 H65 118.8
C65 C66 C61 118.4(6)
C65 C66 H66 120.8
C61 C66 H66 120.8
C64 C67 H67A 109.5
C64 C67 H67B 109.5
H67A C67 H67B 109.5
C64 C67 H67C 109.5
H67A C67 H67C 109.5
H67B C67 H67C 109.5
C69 C68 C44 179.1(6)
C68 C69 C70 178.2(6)
C71 C70 C75 119.2(5)
C71 C70 C69 118.4(5)
C75 C70 C69 122.3(5)
C72 C71 C70 122.2(5)
C72 C71 H71 118.9
C70 C71 H71 118.9
C73 C72 C71 116.4(5)
C73 C72 C76 120.7(5)
C71 C72 C76 122.9(5)
C74 C73 C72 122.3(5)
C74 C73 H73 118.8
C72 C73 H73 118.8
C73 C74 C75 121.0(5)
C73 C74 H74 119.5
C75 C74 H74 119.5
C74 C75 C70 118.8(5)
C74 C75 N4 120.3(5)
C70 C75 N4 120.9(5)
C77 C76 C79 108.6(5)
C77 C76 C72 112.4(5)
C79 C76 C72 109.3(5)
C77 C76 C78 109.5(5)
C79 C76 C78 108.0(5)
C72 C76 C78 108.9(5)
C76 C77 H77A 109.5
C76 C77 H77B 109.5
H77A C77 H77B 109.5
C76 C77 H77C 109.5
H77A C77 H77C 109.5
H77B C77 H77C 109.5
C76 C78 H78A 109.5
C76 C78 H78B 109.5
H78A C78 H78B 109.5
C76 C78 H78C 109.5
H78A C78 H78C 109.5
H78B C78 H78C 109.5
C76 C79 H79A 109.5
C76 C79 H79B 109.5
H79A C79 H79B 109.5
C76 C79 H79C 109.5
H79A C79 H79C 109.5
H79B C79 H79C 109.5
C85 C80 C81 118.5(6)
C85 C80 S3 120.7(5)
C81 C80 S3 120.8(5)
C82 C81 C80 119.7(7)
C82 C81 H81 120.2
C80 C81 H81 120.2
C81 C82 C83 122.5(7)
C81 C82 H82 118.7
C83 C82 H82 118.7
C84 C83 C82 117.5(7)
C84 C83 C86 121.4(8)
C82 C83 C86 121.1(8)
C85 C84 C83 121.0(7)
C85 C84 H84 119.5
C83 C84 H84 119.5
C84 C85 C80 120.8(7)
C84 C85 H85 119.6
C80 C85 H85 119.6
C83 C86 H86A 109.5
C83 C86 H86B 109.5
H86A C86 H86B 109.5
C83 C86 H86C 109.5
H86A C86 H86C 109.5
H86B C86 H86C 109.5
C88 C87 O17 102.5(6)
C88 C87 H87A 111.3
O17 C87 H87A 111.3
C88 C87 H87B 111.3
O17 C87 H87B 111.3
H87A C87 H87B 109.2
C89 C88 C87 111.6(8)
C89 C88 H88A 109.3
C87 C88 H88A 109.3
C89 C88 H88B 109.3
C87 C88 H88B 109.3
H88A C88 H88B 108.0
C88 C89 C90 104.7(7)
C88 C89 H89A 110.8
C90 C89 H89A 110.8
C88 C89 H89B 110.8
C90 C89 H89B 110.8
H89A C89 H89B 108.9
C89 C90 O17 102.0(6)
C89 C90 H90A 111.4
O17 C90 H90A 111.4
C89 C90 H90B 111.4
O17 C90 H90B 111.4
H90A C90 H90B 109.2
O18 C91 C92 108.4(7)
O18 C91 H91A 110.0
C92 C91 H91A 110.0
O18 C91 H91B 110.0
C92 C91 H91B 110.0
H91A C91 H91B 108.4
C91 C92 C93 106.0(7)
C91 C92 H92A 110.5
C93 C92 H92A 110.5
C91 C92 H92B 110.5
C93 C92 H92B 110.5
H92A C92 H92B 108.7
C94 C93 C92 105.8(7)
C94 C93 H93A 110.6
C92 C93 H93A 110.6
C94 C93 H93B 110.6
C92 C93 H93B 110.6
H93A C93 H93B 108.7
C93 C94 O18 101.4(8)
C93 C94 H94A 111.5
O18 C94 H94A 111.5
C93 C94 H94B 111.5
O18 C94 H94B 111.5
H94A C94 H94B 109.3
O19 C95 C96 103.3(11)
O19 C95 H95A 111.1
C96 C95 H95A 111.1
O19 C95 H95B 111.1
C96 C95 H95B 111.1
H95A C95 H95B 109.1
C95 C96 C97 105.2(15)
C95 C96 H96A 110.7
C97 C96 H96A 110.7
C95 C96 H96B 110.7
C97 C96 H96B 110.7
H96A C96 H96B 108.8
C98 C97 C96 96.5(11)
C98 C97 H97A 112.4
C96 C97 H97A 112.4
C98 C97 H97B 112.4
C96 C97 H97B 112.4
H97A C97 H97B 110.0
O19 C98 C97 103.5(10)
O19 C98 H98A 111.1
C97 C98 H98A 111.1
O19 C98 H98B 111.1
C97 C98 H98B 111.1
H98A C98 H98B 109.0

loop_
_geom_bond_atom_site_label_1
_geom_bond_atom_site_label_2
_geom_bond_distance
S1 O2 1.422(4)
S1 O1 1.436(4)
S1 N1 1.640(4)
S1 C18 1.765(5)
S2 O4 1.429(4)
S2 O3 1.440(4)
S2 N2 1.636(4)
S2 C37 1.756(6)
S3 O6 1.424(4)
S3 O5 1.428(4)
S3 N4 1.636(4)
S3 C80 1.751(6)
S4 O7 1.427(4)
S4 O8 1.428(4)
S4 N3 1.630(4)
S4 C61 1.763(5)
S5 O9 1.425(4)
S5 O10 1.452(4)
S5 O11 1.454(4)
S5 O12 1.578(4)
S6 O13 1.439(3)
S6 O16 1.448(4)
S6 O15 1.460(3)
S6 O14 1.553(3)
O12 H12A 0.8400
O14 H14A 0.8400
O17 C90 1.567(11)
O17 C87 1.603(10)
O18 C91 1.350(10)
O18 C94 1.505(11)
O19 C98 1.424(8)
O19 C95 1.455(10)
N1 C13 1.432(6)
N1 H1N 0.989(19)
N2 C28 1.416(6)
N2 H2N 0.978(19)
N3 C52 1.434(6)
N3 H3N 0.993(19)
N4 C75 1.416(6)
N4 H4N 0.992(19)
N5 C44 1.358(6)
N5 C48 1.365(6)
N5 H5N 0.998(19)
N6 C5 1.365(6)
N6 C1 1.367(6)
N6 H6N 1.01(2)
C1 C2 1.359(6)
C1 C25 1.427(7)
C2 C3 1.376(7)
C2 H2 0.9500
C3 C4 1.382(7)
C3 H3 0.9500
C4 C5 1.375(6)
C4 H4 0.9500
C5 C6 1.411(7)
C6 C7 1.192(6)
C7 C8 1.435(7)
C8 C9 1.389(6)
C8 C13 1.394(7)
C9 C10 1.387(7)
C9 H9 0.9500
C10 C11 1.391(7)
C10 C14 1.525(7)
C11 C12 1.384(7)
C11 H11 0.9500
C12 C13 1.372(6)
C12 H12 0.9500
C14 C17 1.492(9)
C14 C16 1.507(8)
C14 C15 1.506(8)
C15 H15A 0.9800
C15 H15B 0.9800
C15 H15C 0.9800
C16 H16A 0.9800
C16 H16B 0.9800
C16 H16C 0.9800
C17 H17A 0.9800
C17 H17B 0.9800
C17 H17C 0.9800
C18 C23 1.368(7)
C18 C19 1.371(7)
C19 C20 1.373(9)
C19 H19 0.9500
C20 C21 1.362(9)
C20 H20 0.9500
C21 C22 1.363(9)
C21 C24 1.519(9)
C22 C23 1.371(8)
C22 H22 0.9500
C23 H23 0.9500
C24 H24A 0.9800
C24 H24B 0.9800
C24 H24C 0.9800
C25 C26 1.191(7)
C26 C27 1.439(7)
C27 C32 1.402(7)
C27 C28 1.404(7)
C28 C29 1.399(7)
C29 C30 1.379(7)
C29 H29 0.9500
C30 C31 1.399(7)
C30 H30 0.9500
C31 C32 1.399(7)
C31 C33 1.519(8)
C32 H32 0.9500
C33 C35 1.508(8)
C33 C36 1.522(9)
C33 C34 1.534(9)
C34 H34A 0.9800
C34 H34B 0.9800
C34 H34C 0.9800
C35 H35A 0.9800
C35 H35B 0.9800
C35 H35C 0.9800
C36 H36A 0.9800
C36 H36B 0.9800
C36 H36C 0.9800
C37 C38 1.371(8)
C37 C42 1.394(8)
C38 C39 1.373(8)
C38 H38 0.9500
C39 C40 1.379(9)
C39 H39 0.9500
C40 C41 1.375(9)
C40 C43 1.525(9)
C41 C42 1.384(9)
C41 H41 0.9500
C42 H42 0.9500
C43 H43A 0.9800
C43 H43B 0.9800
C43 H43C 0.9800
C44 C45 1.375(7)
C44 C68 1.431(7)
C45 C46 1.385(7)
C45 H45 0.9500
C46 C47 1.368(7)
C46 H46 0.9500
C47 C48 1.380(6)
C47 H47 0.9500
C48 C49 1.407(7)
C49 C50 1.186(7)
C50 C51 1.445(7)
C51 C56 1.400(7)
C51 C52 1.406(7)
C52 C53 1.381(7)
C53 C54 1.377(7)
C53 H53 0.9500
C54 C55 1.395(7)
C54 H54 0.9500
C55 C56 1.392(7)
C55 C57 1.536(7)
C56 H56 0.9500
C57 C60 1.37(2)
C57 C60A 1.434(11)
C57 C59 1.546(17)
C57 C59A 1.574(11)
C57 C58A 1.580(13)
C57 C58 1.69(2)
C58 H58A 0.9800
C58 H58B 0.9800
C58 H58C 0.9800
C59 H59A 0.9800
C59 H59B 0.9800
C59 H59C 0.9800
C60 H60A 0.9800
C60 H60B 0.9800
C60 H60C 0.9800
C58A H58D 0.9800
C58A H58E 0.9800
C58A H58F 0.9800
C59A H59D 0.9800
C59A H59E 0.9800
C59A H59F 0.9800
C60A H60D 0.9800
C60A H60E 0.9800
C60A H60F 0.9800
C61 C62 1.366(7)
C61 C66 1.379(7)
C62 C63 1.384(7)
C62 H62 0.9500
C63 C64 1.387(8)
C63 H63 0.9500
C64 C65 1.366(9)
C64 C67 1.524(8)
C65 C66 1.371(8)
C65 H65 0.9500
C66 H66 0.9500
C67 H67A 0.9800
C67 H67B 0.9800
C67 H67C 0.9800
C68 C69 1.196(6)
C69 C70 1.417(7)
C70 C71 1.399(6)
C70 C75 1.402(7)
C71 C72 1.397(6)
C71 H71 0.9500
C72 C73 1.390(7)
C72 C76 1.535(7)
C73 C74 1.375(7)
C73 H73 0.9500
C74 C75 1.378(7)
C74 H74 0.9500
C76 C77 1.511(8)
C76 C79 1.530(7)
C76 C78 1.537(8)
C77 H77A 0.9800
C77 H77B 0.9800
C77 H77C 0.9800
C78 H78A 0.9800
C78 H78B 0.9800
C78 H78C 0.9800
C79 H79A 0.9800
C79 H79B 0.9800
C79 H79C 0.9800
C80 C85 1.379(8)
C80 C81 1.381(8)
C81 C82 1.353(9)
C81 H81 0.9500
C82 C83 1.376(9)
C82 H82 0.9500
C83 C84 1.371(10)
C83 C86 1.523(9)
C84 C85 1.365(9)
C84 H84 0.9500
C85 H85 0.9500
C86 H86A 0.9800
C86 H86B 0.9800
C86 H86C 0.9800
C87 C88 1.441(10)
C87 H87A 0.9900
C87 H87B 0.9900
C88 C89 1.352(9)
C88 H88A 0.9900
C88 H88B 0.9900
C89 C90 1.415(9)
C89 H89A 0.9900
C89 H89B 0.9900
C90 H90A 0.9900
C90 H90B 0.9900
C91 C92 1.394(9)
C91 H91A 0.9900
C91 H91B 0.9900
C92 C93 1.505(10)
C92 H92A 0.9900
C92 H92B 0.9900
C93 C94 1.484(11)
C93 H93A 0.9900
C93 H93B 0.9900
C94 H94A 0.9900
C94 H94B 0.9900
C95 C96 1.439(15)
C95 H95A 0.9900
C95 H95B 0.9900
C96 C97 1.53(3)
C96 H96A 0.9900
C96 H96B 0.9900
C97 C98 1.51(2)
C97 H97A 0.9900
C97 H97B 0.9900
C98 H98A 0.9900
C98 H98B 0.9900

loop_
_geom_hbond_atom_site_label_D
_geom_hbond_atom_site_label_H
_geom_hbond_atom_site_label_A
_geom_hbond_distance_DH
_geom_hbond_distance_HA
_geom_hbond_distance_DA
_geom_hbond_angle_DHA
_geom_hbond_site_symmetry_A
O12 H12A O3 0.84 1.88 2.717(6) 178.3 1_655
O14 H14A O19 0.84 1.73 2.568(6) 176.3 .
N1 H1N O11 0.989(19) 2.03(2) 2.981(6) 162(4) .
N2 H2N O10 0.978(19) 1.89(2) 2.856(6) 168(5) 1_455
N3 H3N O13 0.993(19) 1.95(2) 2.945(6) 177(5) 1_456
N4 H4N O16 0.992(19) 1.88(2) 2.864(5) 171(4) 1_556
N5 H5N O15 0.998(19) 1.65(2) 2.637(5) 170(5) 2_666
N6 H6N O11 1.01(2) 1.67(2) 2.668(5) 173(6) 2_676
N6 H6N O10 1.01(2) 2.64(5) 3.290(5) 122(4) 2_676

loop_
_geom_torsion_atom_site_label_1
_geom_torsion_atom_site_label_2
_geom_torsion_atom_site_label_3
_geom_torsion_atom_site_label_4
_geom_torsion
O2 S1 N1 C13 -51.2(5)
O1 S1 N1 C13 177.9(4)
C18 S1 N1 C13 64.1(4)
O4 S2 N2 C28 39.4(5)
O3 S2 N2 C28 168.2(4)
C37 S2 N2 C28 -78.0(5)
O7 S4 N3 C52 46.3(5)
O8 S4 N3 C52 176.7(4)
C61 S4 N3 C52 -70.1(4)
O6 S3 N4 C75 -169.8(4)
O5 S3 N4 C75 -39.9(5)
C80 S3 N4 C75 75.9(5)
C5 N6 C1 C2 0.0(8)
C5 N6 C1 C25 179.3(5)
N6 C1 C2 C3 -1.3(8)
C25 C1 C2 C3 179.5(5)
C1 C2 C3 C4 1.9(9)
C2 C3 C4 C5 -1.3(9)
C1 N6 C5 C4 0.6(7)
C1 N6 C5 C6 -179.2(5)
C3 C4 C5 N6 0.0(8)
C3 C4 C5 C6 179.9(5)
N6 C5 C6 C7 -177(5)
C4 C5 C6 C7 3(5)
C5 C6 C7 C8 -147(27)
C6 C7 C8 C9 -66(30)
C6 C7 C8 C13 112(30)
C13 C8 C9 C10 -1.1(8)
C7 C8 C9 C10 176.6(5)
C8 C9 C10 C11 2.6(8)
C8 C9 C10 C14 -175.3(5)
C9 C10 C11 C12 -1.8(8)
C14 C10 C11 C12 176.2(5)
C10 C11 C12 C13 -0.6(8)
C11 C12 C13 C8 2.2(8)
C11 C12 C13 N1 -169.9(5)
C9 C8 C13 C12 -1.4(7)
C7 C8 C13 C12 -179.0(5)
C9 C8 C13 N1 170.6(4)
C7 C8 C13 N1 -7.0(7)
S1 N1 C13 C12 -105.2(5)
S1 N1 C13 C8 82.9(5)
C9 C10 C14 C17 -17.0(9)
C11 C10 C14 C17 165.1(7)
C9 C10 C14 C16 102.7(7)
C11 C10 C14 C16 -75.1(7)
C9 C10 C14 C15 -140.1(6)
C11 C10 C14 C15 42.1(8)
O2 S1 C18 C23 -171.0(5)
O1 S1 C18 C23 -38.9(6)
N1 S1 C18 C23 72.8(5)
O2 S1 C18 C19 9.9(5)
O1 S1 C18 C19 142.0(5)
N1 S1 C18 C19 -106.3(5)
C23 C18 C19 C20 2.2(9)
S1 C18 C19 C20 -178.7(5)
C18 C19 C20 C21 -0.9(10)
C19 C20 C21 C22 -0.8(11)
C19 C20 C21 C24 177.6(7)
C20 C21 C22 C23 1.1(11)
C24 C21 C22 C23 -177.3(7)
C19 C18 C23 C22 -1.9(10)
S1 C18 C23 C22 179.0(5)
C21 C22 C23 C18 0.2(11)
C2 C1 C25 C26 -35(15)
N6 C1 C25 C26 146(15)
C1 C25 C26 C27 -146(26)
C25 C26 C27 C32 -5(33)
C25 C26 C27 C28 177(100)
C32 C27 C28 C29 1.2(8)
C26 C27 C28 C29 179.4(5)
C32 C27 C28 N2 176.5(5)
C26 C27 C28 N2 -5.3(8)
S2 N2 C28 C29 -57.4(7)
S2 N2 C28 C27 127.4(5)
C27 C28 C29 C30 -3.1(8)
N2 C28 C29 C30 -178.4(5)
C28 C29 C30 C31 2.1(9)
C29 C30 C31 C32 0.9(8)
C29 C30 C31 C33 -177.9(5)
C30 C31 C32 C27 -2.8(8)
C33 C31 C32 C27 175.9(5)
C28 C27 C32 C31 1.8(8)
C26 C27 C32 C31 -176.4(5)
C32 C31 C33 C35 130.1(6)
C30 C31 C33 C35 -51.2(7)
C32 C31 C33 C36 10.5(8)
C30 C31 C33 C36 -170.8(6)
C32 C31 C33 C34 -110.9(7)
C30 C31 C33 C34 67.8(8)
O4 S2 C37 C38 171.2(5)
O3 S2 C37 C38 40.4(5)
N2 S2 C37 C38 -71.4(5)
O4 S2 C37 C42 -9.1(5)
O3 S2 C37 C42 -139.9(4)
N2 S2 C37 C42 108.2(5)
C42 C37 C38 C39 -0.9(9)
S2 C37 C38 C39 178.7(5)
C37 C38 C39 C40 0.5(11)
C38 C39 C40 C41 0.2(10)
C38 C39 C40 C43 -179.9(7)
C39 C40 C41 C42 -0.5(10)
C43 C40 C41 C42 179.6(6)
C40 C41 C42 C37 0.0(10)
C38 C37 C42 C41 0.7(9)
S2 C37 C42 C41 -179.0(5)
C48 N5 C44 C45 -2.5(8)
C48 N5 C44 C68 178.4(5)
N5 C44 C45 C46 0.8(8)
C68 C44 C45 C46 179.8(5)
C44 C45 C46 C47 -0.1(9)
C45 C46 C47 C48 1.0(8)
C44 N5 C48 C47 3.4(7)
C44 N5 C48 C49 -176.7(5)
C46 C47 C48 N5 -2.6(8)
C46 C47 C48 C49 177.6(5)
N5 C48 C49 C50 157(4)
C47 C48 C49 C50 -23(4)
C48 C49 C50 C51 87(33)
C49 C50 C51 C56 147(32)
C49 C50 C51 C52 -30(32)
C56 C51 C52 C53 1.4(7)
C50 C51 C52 C53 178.9(5)
C56 C51 C52 N3 -174.6(4)
C50 C51 C52 N3 2.9(7)
S4 N3 C52 C53 96.9(5)
S4 N3 C52 C51 -87.1(5)
C51 C52 C53 C54 -1.7(8)
N3 C52 C53 C54 174.3(5)
C52 C53 C54 C55 -0.1(8)
C53 C54 C55 C56 2.2(8)
C53 C54 C55 C57 -175.6(5)
C54 C55 C56 C51 -2.6(8)
C57 C55 C56 C51 175.3(5)
C52 C51 C56 C55 0.8(8)
C50 C51 C56 C55 -176.7(5)
C56 C55 C57 C60 -76.5(16)
C54 C55 C57 C60 101.2(16)
C56 C55 C57 C60A 117.9(9)
C54 C55 C57 C60A -64.4(9)
C56 C55 C57 C59 55.2(11)
C54 C55 C57 C59 -127.0(10)
C56 C55 C57 C59A -7.8(9)
C54 C55 C57 C59A 170.0(7)
C56 C55 C57 C58A -121.1(7)
C54 C55 C57 C58A 56.7(9)
C56 C55 C57 C58 164.8(12)
C54 C55 C57 C58 -17.4(14)
O7 S4 C61 C62 170.4(4)
O8 S4 C61 C62 39.7(5)
N3 S4 C61 C62 -72.4(5)
O7 S4 C61 C66 -8.2(5)
O8 S4 C61 C66 -138.9(5)
N3 S4 C61 C66 109.0(5)
C66 C61 C62 C63 2.0(8)
S4 C61 C62 C63 -176.6(4)
C61 C62 C63 C64 -0.3(9)
C62 C63 C64 C65 -2.0(10)
C62 C63 C64 C67 177.2(6)
C63 C64 C65 C66 2.7(10)
C67 C64 C65 C66 -176.5(6)
C64 C65 C66 C61 -1.1(10)
C62 C61 C66 C65 -1.3(8)
S4 C61 C66 C65 177.2(4)
N5 C44 C68 C69 -46(38)
C45 C44 C68 C69 135(38)
C44 C68 C69 C70 40(51)
C68 C69 C70 C71 5(20)
C68 C69 C70 C75 -177(100)
C75 C70 C71 C72 -1.5(8)
C69 C70 C71 C72 176.2(5)
C70 C71 C72 C73 2.6(8)
C70 C71 C72 C76 -176.4(5)
C71 C72 C73 C74 -1.0(8)
C76 C72 C73 C74 178.0(5)
C72 C73 C74 C75 -1.7(9)
C73 C74 C75 C70 2.8(8)
C73 C74 C75 N4 179.9(5)
C71 C70 C75 C74 -1.3(8)
C69 C70 C75 C74 -178.9(5)
C71 C70 C75 N4 -178.4(5)
C69 C70 C75 N4 4.0(8)
S3 N4 C75 C74 68.1(6)
S3 N4 C75 C70 -114.9(5)
C73 C72 C76 C77 176.6(5)
C71 C72 C76 C77 -4.5(8)
C73 C72 C76 C79 55.9(7)
C71 C72 C76 C79 -125.1(5)
C73 C72 C76 C78 -61.9(7)
C71 C72 C76 C78 117.0(6)
O6 S3 C80 C85 -36.2(6)
O5 S3 C80 C85 -168.0(5)
N4 S3 C80 C85 76.6(5)
O6 S3 C80 C81 144.2(5)
O5 S3 C80 C81 12.4(6)
N4 S3 C80 C81 -103.0(5)
C85 C80 C81 C82 -1.2(10)
S3 C80 C81 C82 178.5(5)
C80 C81 C82 C83 1.1(11)
C81 C82 C83 C84 -1.1(11)
C81 C82 C83 C86 -179.7(7)
C82 C83 C84 C85 1.2(11)
C86 C83 C84 C85 179.8(7)
C83 C84 C85 C80 -1.3(12)
C81 C80 C85 C84 1.3(10)
S3 C80 C85 C84 -178.4(6)
C90 O17 C87 C88 -35.0(8)
O17 C87 C88 C89 11.1(11)
C87 C88 C89 C90 21.9(11)
C88 C89 C90 O17 -46.5(8)
C87 O17 C90 C89 48.7(7)
C94 O18 C91 C92 15.0(13)
O18 C91 C92 C93 -24.4(10)
C91 C92 C93 C94 24.8(10)
C92 C93 C94 O18 -15.2(13)
C91 O18 C94 C93 1.0(15)
C98 O19 C95 C96 -2.9(12)
O19 C95 C96 C97 30.7(17)
C95 C96 C97 C98 -44.9(16)
C95 O19 C98 C97 -26.0(11)
C96 C97 C98 O19 41.7(13)
